data_7110753
loop_
_publ_author_name
'Lambert, Fran\,cois'
'Renault, Jean-Philippe'
'Policar, Clotilde'
'Morgenstern-Badarau, Ir\`ene'
'Cesario, Mich\`ele'

_publ_section_title
;
 A polymeric, layered bimetallic Mn(ii)Fe(iii) imidazolate network;
 crystal structure and magnetic properties
;
_journal_issue 1
_journal_name_full 'Chemical Communications'
_journal_page_first 35
_journal_paper_doi 10.1039/a907068k
_journal_year 2000
_chemical_formula_sum 'C66 H48 F36 Fe2 Mn3 N20 O12'
_chemical_formula_weight 2273.76
_chemical_name_systematic '[C66 H48 F36 Fe2 Mn3 N20 O12]n'
_space_group_IT_number 167
_symmetry_cell_setting trigonal
_symmetry_space_group_name_Hall '-R 3 2"c'
_symmetry_space_group_name_H-M 'R -3 c :H'
_atom_sites_solution_hydrogens geom
_atom_sites_solution_primary direct
_atom_sites_solution_secondary difmap
_audit_creation_method SHELXL
_cell_angle_alpha 90.00
_cell_angle_beta 90.00
_cell_angle_gamma 120.00
_cell_formula_units_Z 6
_cell_length_a 18.328(9)
_cell_length_b 18.328(9)
_cell_length_c 48.798(20)
_cell_measurement_reflns_used 25
_cell_measurement_temperature 293(2)
_cell_measurement_theta_max 25.8
_cell_measurement_theta_min 2.1
_cell_volume 14196(11)
_computing_structure_refinement 'SHELXL-93 (Sheldrick, 1993)'
_computing_structure_solution 'SHELXS-86 (Sheldrick, 1990)'
_diffrn_ambient_temperature 293(2)
_diffrn_measurement_device 'Nonius CAD4 diffractometer'
_diffrn_measurement_method \q/2\q
_diffrn_radiation_monochromator graphite
_diffrn_radiation_source 'fine-focus sealed tube'
_diffrn_radiation_type MoK\a
_diffrn_radiation_wavelength 0.71073
_diffrn_reflns_av_R_equivalents 0.0000
_diffrn_reflns_av_sigmaI/netI 0.0742
_diffrn_reflns_limit_h_max 19
_diffrn_reflns_limit_h_min -22
_diffrn_reflns_limit_k_max 22
_diffrn_reflns_limit_k_min 0
_diffrn_reflns_limit_l_max 54
_diffrn_reflns_limit_l_min 0
_diffrn_reflns_number 7674
_diffrn_reflns_theta_max 25.81
_diffrn_reflns_theta_min 2.11
_diffrn_standards_decay_% 6
_diffrn_standards_interval_time 60
_diffrn_standards_number 3
_exptl_absorpt_coefficient_mu 0.823
_exptl_absorpt_correction_type none
_exptl_crystal_colour blue
_exptl_crystal_density_diffrn 1.596
_exptl_crystal_description prism
_exptl_crystal_F_000 6786
_exptl_crystal_size_max 0.500
_exptl_crystal_size_mid 0.300
_exptl_crystal_size_min 0.200
_refine_diff_density_max 0.696
_refine_diff_density_min -0.413
_refine_diff_density_rms 0.092
_refine_ls_extinction_method none
_refine_ls_goodness_of_fit_all 0.930
_refine_ls_goodness_of_fit_ref 1.061
_refine_ls_hydrogen_treatment constr
_refine_ls_matrix_type full
_refine_ls_number_parameters 236
_refine_ls_number_reflns 2126
_refine_ls_number_restraints 24
_refine_ls_restrained_S_all 0.958
_refine_ls_restrained_S_obs 1.062
_refine_ls_R_factor_all 0.1089
_refine_ls_R_factor_gt 0.0624
_refine_ls_shift/esd_mean 0.072
_refine_ls_shift/su_max 0.727
_refine_ls_structure_factor_coef Fsqd
_refine_ls_weighting_details 'w=1/[\s^2^(Fo^2^)+(0.1156P)^2^+0.0000P] where P=(Fo^2^+2Fc^2^)/3'
_refine_ls_weighting_scheme calc
_refine_ls_wR_factor_all 0.1823
_refine_ls_wR_factor_ref 0.1514
_reflns_number_gt 1273
_reflns_number_total 2132
_reflns_threshold_expression >2sigma(I)
_cod_data_source_file a907068ksup1.cif
_cod_data_source_block mnfa
_cod_depositor_comments
;
The following automatic conversions were performed:

'_refine_ls_weighting_scheme' value 'calc
w=1/[\s^2^(Fo^2^)+(0.1156P)^2^+0.0000P] where P=(Fo^2^+2Fc^2^)/3' was
changed to 'calc'. New tag '_refine_ls_weighting_details' was
created. The value of the new tag was set to
'w=1/[\s^2^(Fo^2^)+(0.1156P)^2^+0.0000P] where P=(Fo^2^+2Fc^2^)/3'.

Automatic conversion script
Id: cif_fix_values 3143 2015-03-26 13:38:13Z robertas 
;
_cod_original_cell_volume 14195.9(114)
_cod_original_sg_symbol_H-M R-3c
_cod_database_code 7110753

loop_
_symmetry_equiv_pos_as_xyz
'x, y, z'
'-y, x-y, z'
'-x+y, -x, z'
'y, x, -z+1/2'
'x-y, -y, -z+1/2'
'-x, -x+y, -z+1/2'
'x+2/3, y+1/3, z+1/3'
'-y+2/3, x-y+1/3, z+1/3'
'-x+y+2/3, -x+1/3, z+1/3'
'y+2/3, x+1/3, -z+5/6'
'x-y+2/3, -y+1/3, -z+5/6'
'-x+2/3, -x+y+1/3, -z+5/6'
'x+1/3, y+2/3, z+2/3'
'-y+1/3, x-y+2/3, z+2/3'
'-x+y+1/3, -x+2/3, z+2/3'
'y+1/3, x+2/3, -z+7/6'
'x-y+1/3, -y+2/3, -z+7/6'
'-x+1/3, -x+y+2/3, -z+7/6'
'-x, -y, -z'
'y, -x+y, -z'
'x-y, x, -z'
'-y, -x, z-1/2'
'-x+y, y, z-1/2'
'x, x-y, z-1/2'
'-x+2/3, -y+1/3, -z+1/3'
'y+2/3, -x+y+1/3, -z+1/3'
'x-y+2/3, x+1/3, -z+1/3'
'-y+2/3, -x+1/3, z-1/6'
'-x+y+2/3, y+1/3, z-1/6'
'x+2/3, x-y+1/3, z-1/6'
'-x+1/3, -y+2/3, -z+2/3'
'y+1/3, -x+y+2/3, -z+2/3'
'x-y+1/3, x+2/3, -z+2/3'
'-y+1/3, -x+2/3, z+1/6'
'-x+y+1/3, y+2/3, z+1/6'
'x+1/3, x-y+2/3, z+1/6'

loop_
_atom_site_aniso_label
_atom_site_aniso_U_11
_atom_site_aniso_U_22
_atom_site_aniso_U_33
_atom_site_aniso_U_23
_atom_site_aniso_U_13
_atom_site_aniso_U_12
Fe 0.0436(4) 0.0436(4) 0.0459(10) 0.000 0.000 0.0218(2)
Mn 0.0552(6) 0.0489(8) 0.0601(10) 0.0059(7) 0.0029(4) 0.0245(4)
N1A 0.044(3) 0.043(3) 0.043(3) 0.003(2) -0.010(2) 0.022(2)
C2A 0.063(4) 0.056(4) 0.060(5) -0.004(4) -0.018(4) 0.029(3)
C3A 0.070(5) 0.063(4) 0.082(6) 0.030(4) -0.005(5) 0.031(4)
N4A 0.054(3) 0.053(3) 0.071(4) 0.016(3) -0.004(3) 0.024(2)
C5A 0.049(3) 0.050(4) 0.048(4) 0.005(3) -0.007(3) 0.025(3)
C6A 0.051(4) 0.052(4) 0.066(5) 0.002(4) -0.006(4) 0.019(3)
N7A 0.054(3) 0.060(3) 0.044(3) 0.005(3) -0.012(3) 0.028(3)
C8A 0.073(4) 0.075(5) 0.064(5) 0.012(4) -0.015(4) 0.032(4)
C9A 0.119(7) 0.121(8) 0.049(5) -0.002(5) -0.030(6) 0.050(6)
N 0.096(5) 0.096(5) 0.046(7) 0.000 0.000 0.048(2)
O1 0.065(3) 0.091(4) 0.070(4) 0.000(3) 0.005(3) 0.030(3)
O2 0.056(3) 0.078(3) 0.061(3) -0.006(3) 0.003(3) 0.019(2)
C1 0.057(4) 0.062(4) 0.074(6) -0.014(4) 0.000(5) 0.025(3)
C2 0.074(5) 0.085(5) 0.065(6) -0.020(4) -0.003(5) 0.041(5)
C3 0.053(5) 0.118(7) 0.087(7) -0.027(6) -0.006(5) 0.031(5)
C4 0.061(5) 0.112(7) 0.104(8) -0.030(7) -0.021(6) 0.034(5)
C5 0.103(8) 0.159(11) 0.089(9) -0.038(9) 0.011(7) 0.054(8)
F41 0.052(4) 0.102(7) 0.131(9) -0.046(6) 0.037(5) -0.011(4)
F42 0.066(5) 0.220(13) 0.078(6) 0.023(8) 0.027(5) 0.010(7)
F43 0.091(6) 0.188(11) 0.127(8) 0.007(8) 0.037(7) 0.097(7)
F51 0.094(8) 0.211(14) 0.055(6) -0.026(8) -0.041(5) 0.057(8)
F52 0.163(12) 0.279(22) 0.057(7) -0.057(11) 0.003(8) 0.108(15)
F53 0.220(17) 0.173(14) 0.055(7) 0.041(7) -0.035(10) -0.005(11)

loop_
_atom_site_label
_atom_site_type_symbol
_atom_site_fract_x
_atom_site_fract_y
_atom_site_fract_z
_atom_site_U_iso_or_equiv
_atom_site_thermal_displace_type
_atom_site_occupancy
_atom_site_calc_flag
_atom_site_refinement_flags
Fe Fe 0.0000 0.0000 0.12343(3) 0.0444(4) Uani 1 d S
Mn Mn 0.25891(8) 0.3333 0.0833 0.0554(5) Uani 1 d S
N1A N 0.0306(3) 0.0982(3) 0.10142(10) 0.0435(12) Uani 1 d .
C2A C 0.0048(4) 0.1236(4) 0.07926(15) 0.060(2) Uani 1 d .
H2A H -0.0459(4) 0.0919(4) 0.06998(15) 0.072 Uiso 1 calc R
C3A C 0.0664(5) 0.2047(5) 0.0728(2) 0.073(2) Uani 1 d .
H3A H 0.0641(5) 0.2362(5) 0.0582(2) 0.088 Uiso 1 calc R
N4A N 0.1312(3) 0.2315(3) 0.09103(12) 0.061(2) Uani 1 d .
C5A C 0.1069(4) 0.1649(4) 0.10762(13) 0.049(2) Uani 1 d .
C6A C 0.1473(4) 0.1534(4) 0.13061(15) 0.059(2) Uani 1 d .
H6A H 0.1998(4) 0.1951(4) 0.13679(15) 0.071 Uiso 1 calc R
N7A N 0.1059(3) 0.0809(3) 0.14228(11) 0.0532(14) Uani 1 d .
C8A C 0.1405(5) 0.0609(5) 0.16651(15) 0.073(2) Uani 1 d .
H8A1 H 0.1988(5) 0.1043(5) 0.16918(15) 0.088 Uiso 1 calc R
H8A2 H 0.1387(5) 0.0075(5) 0.16381(15) 0.088 Uiso 1 calc R
C9A C 0.0883(6) 0.0556(6) 0.1918(2) 0.101(3) Uani 1 d .
H9A1 H 0.1068(6) 0.0360(6) 0.2074(2) 0.121 Uiso 1 calc R
H9A2 H 0.0981(6) 0.1115(6) 0.1962(2) 0.121 Uiso 1 calc R
N N 0.0000 0.0000 0.1876(2) 0.079(3) Uani 1 d S
O1 O 0.3944(3) 0.4262(4) 0.07916(11) 0.0790(15) Uani 1 d .
O2 O 0.2894(3) 0.3566(3) 0.12645(10) 0.0717(14) Uani 1 d .
C1 C 0.4487(5) 0.4503(5) 0.0966(2) 0.067(2) Uani 1 d .
C2 C 0.3614(5) 0.3929(5) 0.1374(2) 0.074(2) Uani 1 d .
C3 C 0.4385(5) 0.4375(6) 0.1245(2) 0.092(3) Uani 1 d .
H3 H 0.4867(5) 0.4604(6) 0.1353(2) 0.110 Uiso 1 calc R
C4 C 0.5402(5) 0.4984(5) 0.0856(2) 0.097(3) Uani 1 d D
C5 C 0.3586(5) 0.3790(6) 0.1684(2) 0.122(4) Uani 1 d D
F41 F 0.5876(5) 0.5665(6) 0.0993(2) 0.116(4) Uani 0.60 d PD
F42 F 0.5431(5) 0.5199(9) 0.0599(2) 0.149(5) Uani 0.60 d PD
F43 F 0.5718(6) 0.4482(6) 0.0869(3) 0.124(4) Uani 0.60 d PD
F41' F 0.5527(15) 0.4545(13) 0.0676(4) 0.160(8) Uiso 0.40 d PD
F42' F 0.5935(12) 0.5149(14) 0.1058(3) 0.158(8) Uiso 0.40 d PD
F43' F 0.5534(13) 0.5680(10) 0.0750(5) 0.151(8) Uiso 0.40 d PD
F51 F 0.4303(6) 0.4056(11) 0.1811(2) 0.129(5) Uani 0.60 d PD
F52 F 0.3239(10) 0.4218(12) 0.1788(3) 0.167(8) Uani 0.60 d PD
F53 F 0.3080(11) 0.3005(7) 0.1754(3) 0.196(9) Uani 0.60 d PD
F51' F 0.2999(14) 0.3855(17) 0.1809(7) 0.163(12) Uiso 0.40 d PD
F52' F 0.4311(11) 0.4339(15) 0.1786(8) 0.201(16) Uiso 0.40 d PD
F53' F 0.3472(15) 0.3040(9) 0.1719(7) 0.194(14) Uiso 0.40 d PD

loop_
_atom_type_symbol
_atom_type_description
_atom_type_scat_dispersion_real
_atom_type_scat_dispersion_imag
_atom_type_scat_source
C C 0.0033 0.0016 'International Tables Vol C Tables 4.2.6.8 and 6.1.1.4'
N N 0.0061 0.0033 'International Tables Vol C Tables 4.2.6.8 and 6.1.1.4'
O O 0.0106 0.0060 'International Tables Vol C Tables 4.2.6.8 and 6.1.1.4'
H H 0.0000 0.0000 'International Tables Vol C Tables 4.2.6.8 and 6.1.1.4'
F F 0.0171 0.0103 'International Tables Vol C Tables 4.2.6.8 and 6.1.1.4'
Mn Mn 0.3368 0.7283 'International Tables Vol C Tables 4.2.6.8 and 6.1.1.4'
Fe Fe 0.3463 0.8444 'International Tables Vol C Tables 4.2.6.8 and 6.1.1.4'

loop_
_geom_angle_atom_site_label_1
_geom_angle_atom_site_label_2
_geom_angle_atom_site_label_3
_geom_angle
_geom_angle_site_symmetry_1
_geom_angle_site_symmetry_3
N1A Fe N1A 91.9(2) 2 3
N1A Fe N1A 91.9(2) 2 .
N1A Fe N1A 91.9(2) 3 .
N1A Fe N7A 86.8(2) 2 3
N1A Fe N7A 80.9(2) 3 3
N1A Fe N7A 172.5(2) . 3
N1A Fe N7A 80.9(2) 2 2
N1A Fe N7A 172.5(2) 3 2
N1A Fe N7A 86.8(2) . 2
N7A Fe N7A 100.2(2) 3 2
N1A Fe N7A 172.5(2) 2 .
N1A Fe N7A 86.8(2) 3 .
N1A Fe N7A 80.9(2) . .
N7A Fe N7A 100.2(2) 3 .
N7A Fe N7A 100.2(2) 2 .
O2 Mn O2 161.6(3) 17_554 .
O2 Mn N4A 98.3(2) 17_554 .
O2 Mn N4A 93.6(2) . .
O2 Mn N4A 93.6(2) 17_554 17_554
O2 Mn N4A 98.3(2) . 17_554
N4A Mn N4A 99.4(3) . 17_554
O2 Mn O1 84.6(2) 17_554 .
O2 Mn O1 81.8(2) . .
N4A Mn O1 171.7(2) . .
N4A Mn O1 88.1(2) 17_554 .
O2 Mn O1 81.8(2) 17_554 17_554
O2 Mn O1 84.6(2) . 17_554
N4A Mn O1 88.1(2) . 17_554
N4A Mn O1 171.7(2) 17_554 17_554
O1 Mn O1 84.6(3) . 17_554
C2A N1A C5A 104.4(5) . .
C2A N1A Fe 141.3(4) . .
C5A N1A Fe 114.0(4) . .
N1A C2A C3A 108.4(6) . .
N4A C3A C2A 109.5(6) . .
C5A N4A C3A 103.5(5) . .
C5A N4A Mn 127.6(4) . .
C3A N4A Mn 124.4(5) . .
N4A C5A N1A 114.2(5) . .
N4A C5A C6A 130.7(6) . .
N1A C5A C6A 115.1(5) . .
N7A C6A C5A 114.9(6) . .
C6A N7A C8A 120.4(6) . .
C6A N7A Fe 114.7(4) . .
C8A N7A Fe 124.7(4) . .
N7A C8A C9A 109.2(6) . .
N C9A C8A 112.0(7) . .
C9A N C9A 118.0(3) 3 2
C9A N C9A 118.0(3) 3 .
C9A N C9A 118.0(3) 2 .
C1 O1 Mn 128.1(5) . .
C2 O2 Mn 127.9(5) . .
O1 C1 C3 127.9(7) . .
O1 C1 C4 114.9(8) . .
C3 C1 C4 117.1(8) . .
O2 C2 C3 127.6(8) . .
O2 C2 C5 113.0(7) . .
C3 C2 C5 119.2(8) . .
C1 C3 C2 124.3(8) . .
F43' C4 F41' 110.1(10) . .
F43' C4 F41 63.0(9) . .
F41' C4 F41 135.4(13) . .
F43' C4 F42' 108.9(9) . .
F41' C4 F42' 108.3(9) . .
F41 C4 F42' 47.6(8) . .
F43' C4 F42 49.8(8) . .
F41' C4 F42 62.7(9) . .
F41 C4 F42 107.3(8) . .
F42' C4 F42 137.6(12) . .
F43' C4 F43 142.0(13) . .
F41' C4 F43 46.8(9) . .
F41 C4 F43 109.4(7) . .
F42' C4 F43 65.6(8) . .
F42 C4 F43 107.1(8) . .
F43' C4 C1 108.5(11) . .
F41' C4 C1 111.2(12) . .
F41 C4 C1 112.5(7) . .
F42' C4 C1 109.8(12) . .
F42 C4 C1 111.9(7) . .
F43 C4 C1 108.5(7) . .
F51' C5 F53' 109.8(12) . .
F51' C5 F52' 108.9(12) . .
F53' C5 F52' 109.3(12) . .
F51' C5 F53 79.3(15) . .
F53' C5 F53 31.7(14) . .
F52' C5 F53 129.8(20) . .
F51' C5 F51 118.1(20) . .
F53' C5 F51 86.1(17) . .
F52' C5 F51 23.2(17) . .
F53 C5 F51 108.4(10) . .
F51' C5 F52 26.1(15) . .
F53' C5 F52 134.9(18) . .
F52' C5 F52 90.2(17) . .
F53 C5 F52 105.3(9) . .
F51 C5 F52 106.7(9) . .
F51' C5 C2 114.2(17) . .
F53' C5 C2 106.3(17) . .
F52' C5 C2 108.3(20) . .
F53 C5 C2 112.8(9) . .
F51 C5 C2 117.5(9) . .
F52 C5 C2 105.2(10) . .
F42' F41 C4 67.1(7) . .
F42' F41 F43' 122.8(10) . .
C4 F41 F43' 58.0(6) . .
F43' F42 C4 63.9(7) . .
F43' F42 F41' 118.8(9) . .
C4 F42 F41' 57.9(6) . .
F41' F43 C4 65.4(7) . .
F41' F43 F42' 117.5(10) . .
C4 F43 F42' 57.3(6) . .
F43 F41' C4 67.8(8) . .
F43 F41' F42 123.7(10) . .
C4 F41' F42 59.4(6) . .
F41 F42' C4 65.3(7) . .
F41 F42' F43 117.8(10) . .
C4 F42' F43 57.1(6) . .
F42 F43' C4 66.3(7) . .
F42 F43' F41 118.3(10) . .
C4 F43' F41 58.9(6) . .
F52' F51 C5 77.8(17) . .
F52' F51 F53' 124.4(19) . .
C5 F51 F53' 46.6(9) . .
F51' F52 C5 73.3(13) . .
F53' F53 C5 73.0(12) . .
F53' F53 F51' 121.0(16) . .
C5 F53 F51' 49.9(8) . .
F52 F51' C5 80.5(16) . .
F52 F51' F53 131.1(16) . .
C5 F51' F53 50.8(8) . .
F51 F52' C5 79.0(15) . .
F53 F53' C5 75.3(13) . .
F53 F53' F51 109.4(23) . .
C5 F53' F51 47.2(9) . .

loop_
_geom_bond_atom_site_label_1
_geom_bond_atom_site_label_2
_geom_bond_distance
_geom_bond_site_symmetry_2
Fe N1A 1.924(5) 2
Fe N1A 1.924(5) 3
Fe N1A 1.924(5) .
Fe N7A 1.982(5) 3
Fe N7A 1.982(5) 2
Fe N7A 1.983(5) .
Mn O2 2.164(5) 17_554
Mn O2 2.164(5) .
Mn N4A 2.176(5) .
Mn N4A 2.176(5) 17_554
Mn O1 2.209(6) .
Mn O1 2.209(6) 17_554
N1A C2A 1.353(8) .
N1A C5A 1.354(7) .
C2A C3A 1.380(9) .
C3A N4A 1.364(9) .
N4A C5A 1.341(8) .
C5A C6A 1.417(9) .
C6A N7A 1.289(8) .
N7A C8A 1.473(8) .
C8A C9A 1.536(11) .
C9A N 1.433(9) .
N C9A 1.433(9) 3
N C9A 1.433(9) 2
O1 C1 1.213(9) .
O2 C2 1.261(8) .
C1 C3 1.376(11) .
C1 C4 1.550(11) .
C2 C3 1.381(11) .
C2 C5 1.534(13) .
C4 F43' 1.282(10) .
C4 F41' 1.286(10) .
C4 F41 1.295(8) .
C4 F42' 1.313(10) .
C4 F42 1.308(8) .
C4 F43 1.310(8) .
C5 F51' 1.293(11) .
C5 F53' 1.293(11) .
C5 F52' 1.300(11) .
C5 F53 1.308(9) .
C5 F51 1.306(9) .
C5 F52 1.331(9) .
F41 F42' 1.05(2) .
F41 F43' 1.35(2) .
F42 F43' 1.09(2) .
F42 F41' 1.35(2) .
F43 F41' 1.03(2) .
F43 F42' 1.42(2) .
F51 F52' 0.52(4) .
F51 F53' 1.77(3) .
F52 F51' 0.59(3) .
F53 F53' 0.71(3) .
F53 F51' 1.66(3) .
